data_4500470
loop_
_publ_author_name
'Ling, Yun'
'Chen, Zhenxia'
'Zheng, Hua'
'Zhou, Yaming'
'Weng, Linhong'
'Zhao, Dongyuan'

_publ_section_title
;
 Two Novel Zinc(II) Metal--Organic Frameworks Based on
 Triazole-Carboxylate Shared Paddle-Wheel Units: Synthesis, Structure, and
 Gas Adsorption
;
_journal_issue 7
_journal_name_full 'Crystal Growth &amp; Design'
_journal_page_first 2811
_journal_paper_doi 10.1021/cg101569a
_journal_volume 11
_journal_year 2011
_chemical_formula_sum 'C44 H34 N6 O29 Zn7'
_chemical_formula_weight 1568.36
_chemical_name_systematic
; 
 ? 
;
_space_group_IT_number 33
_symmetry_cell_setting orthorhombic
_symmetry_space_group_name_Hall 'P 2c -2n'
_symmetry_space_group_name_H-M 'P n a 21'
_atom_sites_solution_hydrogens geom
_atom_sites_solution_primary direct
_atom_sites_solution_secondary difmap
_audit_creation_method SHELXL-97
_cell_angle_alpha 90.00
_cell_angle_beta 90.00
_cell_angle_gamma 90.00
_cell_formula_units_Z 4
_cell_length_a 25.117(11)
_cell_length_b 26.607(12)
_cell_length_c 17.479(8)
_cell_measurement_reflns_used 8230
_cell_measurement_temperature 293(2)
_cell_measurement_theta_max 21.53
_cell_measurement_theta_min 2.51
_cell_volume 11681(9)
_computing_cell_refinement 'Bruker SMART'
_computing_data_collection 'Bruker SMART'
_computing_data_reduction 'Bruker SAINT'
_computing_molecular_graphics 'Bruker SHELXTL'
_computing_publication_material 'Bruker SHELXTL'
_computing_structure_refinement 'SHELXL-97 (Sheldrick, 1997)'
_computing_structure_solution 'SHELXS-97 (Sheldrick, 1990)'
_diffrn_ambient_temperature 293(2)
_diffrn_measured_fraction_theta_full 0.999
_diffrn_measured_fraction_theta_max 0.999
_diffrn_measurement_device_type 'CCD area detector'
_diffrn_measurement_method 'phi and omega scans'
_diffrn_radiation_monochromator graphite
_diffrn_radiation_source 'fine-focus sealed tube'
_diffrn_radiation_type MoK\a
_diffrn_radiation_wavelength 0.71073
_diffrn_reflns_av_R_equivalents 0.1381
_diffrn_reflns_av_sigmaI/netI 0.1498
_diffrn_reflns_limit_h_max 30
_diffrn_reflns_limit_h_min -28
_diffrn_reflns_limit_k_max 31
_diffrn_reflns_limit_k_min -31
_diffrn_reflns_limit_l_max 20
_diffrn_reflns_limit_l_min -20
_diffrn_reflns_number 69499
_diffrn_reflns_theta_full 25.20
_diffrn_reflns_theta_max 25.20
_diffrn_reflns_theta_min 1.11
_exptl_absorpt_coefficient_mu 1.459
_exptl_absorpt_correction_T_max 0.7792
_exptl_absorpt_correction_T_min 0.6855
_exptl_absorpt_correction_type multi-scan
_exptl_absorpt_process_details SADABS
_exptl_crystal_colour colorless
_exptl_crystal_density_diffrn 0.892
_exptl_crystal_density_method 'not measured'
_exptl_crystal_description block
_exptl_crystal_F_000 3128
_exptl_crystal_size_max 0.28
_exptl_crystal_size_mid 0.22
_exptl_crystal_size_min 0.18
_refine_diff_density_max 1.317
_refine_diff_density_min -0.961
_refine_diff_density_rms 0.265
_refine_ls_abs_structure_details 'Flack H D (1983), Acta Cryst. A39, 876-881'
_refine_ls_abs_structure_Flack -0.02(2)
_refine_ls_extinction_method none
_refine_ls_goodness_of_fit_ref 1.010
_refine_ls_hydrogen_treatment constr
_refine_ls_matrix_type full
_refine_ls_number_parameters 779
_refine_ls_number_reflns 21006
_refine_ls_number_restraints 1
_refine_ls_restrained_S_all 1.010
_refine_ls_R_factor_all 0.1606
_refine_ls_R_factor_gt 0.0851
_refine_ls_shift/su_max 0.019
_refine_ls_shift/su_mean 0.002
_refine_ls_structure_factor_coef Fsqd
_refine_ls_weighting_details 'calc w=1/[\s^2^(Fo^2^)+(0.1530P)^2^+0.0000P] where P=(Fo^2^+2Fc^2^)/3'
_refine_ls_weighting_scheme calc
_refine_ls_wR_factor_gt 0.2212
_refine_ls_wR_factor_ref 0.2728
_reflns_number_gt 11581
_reflns_number_total 21006
_reflns_threshold_expression >2sigma(I)
_cod_data_source_file cg101569a_si_001.cif
_cod_data_source_block 1
_cod_depositor_comments
;
The following automatic conversions were performed:

'_symmetry_cell_setting' value 'Orthorhombic' changed to
'orthorhombic' according to
/home/saulius/struct/CIF-dictionaries/cif_core.dic dictionary named
'cif_core.dic' version 2.4.1 from 2010-06-29.

Automatic conversion script
Id: cif_fix_values 1715 2011-07-08 13:25:40Z adriana 
;
_cod_original_sg_symbol_H-M Pna21
_cod_database_code 4500470

loop_
_symmetry_equiv_pos_as_xyz
'x, y, z'
'-x, -y, z+1/2'
'x+1/2, -y+1/2, z'
'-x+1/2, y+1/2, z+1/2'

loop_
_atom_site_label
_atom_site_type_symbol
_atom_site_fract_x
_atom_site_fract_y
_atom_site_fract_z
_atom_site_U_iso_or_equiv
_atom_site_adp_type
_atom_site_occupancy
_atom_site_symmetry_multiplicity
_atom_site_calc_flag
_atom_site_refinement_flags
Zn6 Zn -0.07901(6) 0.82898(6) 0.76089(9) 0.0598(4) Uani 1 1 d .
Zn1 Zn 0.27965(5) 0.80042(5) 0.21967(8) 0.0487(4) Uani 1 1 d .
Zn2 Zn 0.21029(5) 0.83719(5) 0.06515(8) 0.0484(4) Uani 1 1 d .
Zn3 Zn 0.27862(6) 0.96167(5) 0.56586(8) 0.0503(4) Uani 1 1 d .
Zn5 Zn -0.04563(5) 0.90562(5) 0.59869(7) 0.0415(3) Uani 1 1 d .
Zn4 Zn 0.34888(6) 0.92537(6) 0.72080(8) 0.0531(4) Uani 1 1 d .
Zn7 Zn 0.60356(6) 0.85337(6) 0.18180(8) 0.0514(4) Uani 1 1 d .
C1 C 0.3344(5) 0.8338(6) 0.0844(7) 0.061(4) Uani 1 1 d .
C2 C 0.3806(5) 0.8482(5) 0.0428(6) 0.051(3) Uani 1 1 d .
C3 C 0.4323(5) 0.8481(5) 0.0723(7) 0.051(3) Uani 1 1 d .
H3 H 0.4372 0.8361 0.1218 0.062 Uiso 1 1 calc R
C4 C 0.4762(5) 0.8644(5) 0.0332(7) 0.058(4) Uani 1 1 d .
C5 C 0.5295(5) 0.8639(5) 0.0676(8) 0.054(3) Uani 1 1 d .
C6 C 0.4683(5) 0.8816(5) -0.0402(6) 0.048(3) Uani 1 1 d .
H6 H 0.4976 0.8920 -0.0686 0.058 Uiso 1 1 calc R
C7 C 0.4177(5) 0.8839(5) -0.0736(6) 0.048(3) Uani 1 1 d .
C8 C 0.4113(6) 0.9028(5) -0.1563(8) 0.061(4) Uani 1 1 d .
C9 C 0.3746(5) 0.8686(5) -0.0339(7) 0.056(3) Uani 1 1 d .
H9 H 0.3409 0.8712 -0.0557 0.067 Uiso 1 1 calc R
C10 C 0.2139(5) 0.8980(5) 0.1984(7) 0.057(3) Uani 1 1 d .
C11 C 0.1990(5) 0.9445(5) 0.2425(6) 0.051(3) Uani 1 1 d .
C12 C 0.2180(5) 0.9494(6) 0.3170(7) 0.057(3) Uani 1 1 d .
H12 H 0.2394 0.9246 0.3386 0.069 Uiso 1 1 calc R
C13 C 0.2044(5) 0.9923(5) 0.3587(7) 0.052(3) Uani 1 1 d .
C14 C 0.2230(5) 0.9962(5) 0.4416(7) 0.051(3) Uani 1 1 d .
C15 C 0.1730(6) 1.0300(5) 0.3266(8) 0.064(4) Uani 1 1 d .
H15 H 0.1639 1.0582 0.3550 0.077 Uiso 1 1 calc R
C16 C 0.1556(5) 1.0248(5) 0.2519(7) 0.051(3) Uani 1 1 d .
C17 C 0.1192(5) 1.0650(5) 0.2176(10) 0.060(3) Uani 1 1 d .
C18 C 0.1681(5) 0.9803(5) 0.2110(7) 0.054(3) Uani 1 1 d .
H18 H 0.1547 0.9758 0.1619 0.065 Uiso 1 1 calc R
C19 C 0.3310(6) 0.7657(5) 0.3489(8) 0.056(3) Uani 1 1 d .
C20 C 0.3502(5) 0.7685(5) 0.4301(7) 0.050(3) Uani 1 1 d .
C21 C 0.3418(5) 0.8131(5) 0.4692(7) 0.058(4) Uani 1 1 d .
H21 H 0.3247 0.8397 0.4447 0.069 Uiso 1 1 calc R
C22 C 0.3583(5) 0.8185(5) 0.5430(7) 0.053(3) Uani 1 1 d .
C23 C 0.3500(6) 0.8667(5) 0.5861(9) 0.064(4) Uani 1 1 d .
C24 C 0.3850(5) 0.7783(5) 0.5792(7) 0.058(3) Uani 1 1 d .
H24 H 0.3980 0.7821 0.6286 0.069 Uiso 1 1 calc R
C25 C 0.3917(5) 0.7332(5) 0.5412(8) 0.056(3) Uani 1 1 d .
C26 C 0.4156(6) 0.6899(7) 0.5804(9) 0.071(4) Uani 1 1 d .
C27 C 0.3747(5) 0.7302(5) 0.4652(7) 0.051(3) Uani 1 1 d .
H27 H 0.3806 0.7007 0.4381 0.061 Uiso 1 1 calc R
C28 C 0.2257(5) 0.9233(5) 0.6942(7) 0.057(3) Uani 1 1 d .
C29 C 0.1780(5) 0.9050(5) 0.7381(6) 0.053(3) Uani 1 1 d .
C30 C 0.1266(5) 0.9030(5) 0.7071(7) 0.053(3) Uani 1 1 d .
H30 H 0.1212 0.9134 0.6569 0.064 Uiso 1 1 calc R
C31 C 0.0836(5) 0.8858(5) 0.7492(6) 0.053(3) Uani 1 1 d .
C32 C 0.0290(5) 0.8830(5) 0.7154(8) 0.056(3) Uani 1 1 d .
C33 C 0.0912(5) 0.8728(5) 0.8242(7) 0.056(3) Uani 1 1 d .
H33 H 0.0623 0.8625 0.8534 0.067 Uiso 1 1 calc R
C34 C 0.1416(5) 0.8749(5) 0.8574(6) 0.048(3) Uani 1 1 d .
C35 C 0.1503(6) 0.8621(5) 0.9420(7) 0.062(4) Uani 1 1 d .
C36 C 0.1843(5) 0.8897(5) 0.8137(7) 0.061(4) Uani 1 1 d .
H36 H 0.2181 0.8896 0.8351 0.073 Uiso 1 1 calc R
C37 C 0.2218(6) 0.6812(6) 0.2651(10) 0.090(6) Uani 1 1 d .
H37A H 0.2566 0.6694 0.2511 0.135 Uiso 1 1 calc R
H37B H 0.1986 0.6530 0.2726 0.135 Uiso 1 1 calc R
H37C H 0.2241 0.7003 0.3116 0.135 Uiso 1 1 calc R
C38 C 0.2000(5) 0.7142(5) 0.2017(7) 0.055(3) Uani 1 1 d .
C39 C 0.1521(5) 0.7396(5) 0.1071(8) 0.057(3) Uani 1 1 d .
C40 C 0.1105(8) 0.7431(7) 0.0511(10) 0.108(7) Uani 1 1 d .
H40A H 0.1137 0.7744 0.0240 0.162 Uiso 1 1 calc R
H40B H 0.0765 0.7417 0.0762 0.162 Uiso 1 1 calc R
H40C H 0.1134 0.7157 0.0157 0.162 Uiso 1 1 calc R
C41 C 0.4199(7) 1.0343(6) 0.7726(10) 0.096(6) Uani 1 1 d .
H41A H 0.4016 1.0275 0.8197 0.144 Uiso 1 1 calc R
H41B H 0.4379 1.0660 0.7764 0.144 Uiso 1 1 calc R
H41C H 0.4453 1.0082 0.7630 0.144 Uiso 1 1 calc R
C42 C 0.3806(5) 1.0362(5) 0.7086(7) 0.055(3) Uani 1 1 d .
C43 C 0.3297(5) 1.0609(5) 0.6186(6) 0.049(3) Uani 1 1 d .
C44 C 0.3038(6) 1.0934(5) 0.5613(10) 0.076(4) Uani 1 1 d .
H44A H 0.2906 1.0732 0.5200 0.113 Uiso 1 1 calc R
H44B H 0.3293 1.1172 0.5419 0.113 Uiso 1 1 calc R
H44C H 0.2748 1.1111 0.5847 0.113 Uiso 1 1 calc R
N1 N 0.2212(4) 0.7563(4) 0.1791(6) 0.051(3) Uani 1 1 d .
N2 N 0.1904(4) 0.7732(4) 0.1177(5) 0.048(2) Uani 1 1 d .
N3 N 0.1568(4) 0.7021(4) 0.1594(6) 0.058(3) Uani 1 1 d .
N4 N 0.3558(4) 0.9956(4) 0.6824(6) 0.058(3) Uani 1 1 d .
N5 N 0.3232(4) 1.0121(4) 0.6231(5) 0.048(2) Uani 1 1 d .
N6 N 0.3644(4) 1.0774(4) 0.6720(6) 0.056(3) Uani 1 1 d .
O1 O 0.3400(4) 0.8156(4) 0.1528(5) 0.076(3) Uani 1 1 d .
O2 O 0.2893(3) 0.8345(5) 0.0525(6) 0.087(3) Uani 1 1 d .
O3 O 0.5329(3) 0.8501(4) 0.1373(5) 0.062(3) Uani 1 1 d .
O4 O 0.5694(4) 0.8756(5) 0.0311(6) 0.084(3) Uani 1 1 d .
O5 O 0.3627(4) 0.9102(4) -0.1746(5) 0.075(3) Uani 1 1 d .
O6 O 0.4488(5) 0.9095(5) -0.1976(6) 0.098(4) Uani 1 1 d .
O7 O 0.2403(4) 0.8664(3) 0.2316(5) 0.071(3) Uani 1 1 d .
O8 O 0.1960(4) 0.8959(4) 0.1299(5) 0.074(3) Uani 1 1 d .
O9 O 0.2588(4) 0.9666(4) 0.4608(5) 0.068(3) Uani 1 1 d .
O10 O 0.2034(5) 1.0289(5) 0.4806(6) 0.093(3) Uani 1 1 d .
O11 O 0.0966(4) 1.0533(4) 0.1542(5) 0.070(3) Uani 1 1 d .
O12 O 0.1179(5) 1.1058(4) 0.2492(7) 0.098(4) Uani 1 1 d .
O13 O 0.3006(4) 0.7977(4) 0.3250(5) 0.072(3) Uani 1 1 d .
O14 O 0.3449(5) 0.7296(5) 0.3093(7) 0.104(4) Uani 1 1 d .
O15 O 0.3252(5) 0.9016(4) 0.5530(6) 0.081(3) Uani 1 1 d .
O16 O 0.3676(5) 0.8710(4) 0.6518(5) 0.080(3) Uani 1 1 d .
O17 O 0.4233(5) 0.6511(4) 0.5440(7) 0.080(3) Uani 1 1 d .
O18 O 0.4267(6) 0.6930(5) 0.6488(6) 0.108(4) Uani 1 1 d .
O19 O 0.2178(3) 0.9380(4) 0.6269(5) 0.069(3) Uani 1 1 d .
O20 O 0.2695(3) 0.9180(5) 0.7264(6) 0.090(4) Uani 1 1 d .
O21 O 0.0235(3) 0.8993(4) 0.6479(5) 0.065(3) Uani 1 1 d .
O22 O -0.0068(5) 0.8654(6) 0.7547(7) 0.113(5) Uani 1 1 d .
O23 O 0.1105(4) 0.8595(5) 0.9846(5) 0.086(3) Uani 1 1 d .
O24 O 0.1966(4) 0.8507(4) 0.9607(5) 0.076(3) Uani 1 1 d .
O26W O -0.0774(9) 0.8341(9) 0.8797(9) 0.192(9) Uani 1 1 d .
O27W O -0.1532(7) 0.7927(7) 0.7714(14) 0.173(7) Uani 1 1 d .
O28W O -0.0428(8) 0.7615(7) 0.7882(12) 0.179(8) Uani 1 1 d .
O29W O -0.0261(6) 0.9516(5) 0.5124(7) 0.112(4) Uani 1 1 d .
O25W O 0.5855(5) 0.8407(4) 0.2904(6) 0.088(3) Uani 1 1 d .

loop_
_atom_site_aniso_label
_atom_site_aniso_U_11
_atom_site_aniso_U_22
_atom_site_aniso_U_33
_atom_site_aniso_U_23
_atom_site_aniso_U_13
_atom_site_aniso_U_12
Zn6 0.0644(10) 0.0724(10) 0.0425(8) 0.0063(8) -0.0030(7) -0.0022(8)
Zn1 0.0500(8) 0.0654(9) 0.0308(6) 0.0091(7) -0.0145(6) -0.0041(7)
Zn2 0.0472(8) 0.0682(9) 0.0296(6) 0.0093(7) -0.0117(6) -0.0014(7)
Zn3 0.0537(8) 0.0669(9) 0.0302(6) 0.0071(7) -0.0119(7) 0.0008(7)
Zn5 0.0392(7) 0.0573(8) 0.0280(6) -0.0015(6) -0.0029(6) 0.0020(6)
Zn4 0.0553(8) 0.0716(9) 0.0324(7) 0.0115(7) -0.0138(7) -0.0024(7)
Zn7 0.0423(8) 0.0656(9) 0.0461(8) 0.0003(7) -0.0111(6) 0.0020(7)
C1 0.054(8) 0.096(10) 0.034(7) 0.011(7) -0.021(6) 0.004(7)
C2 0.061(8) 0.060(8) 0.032(6) -0.005(5) -0.011(6) 0.004(6)
C3 0.042(7) 0.079(8) 0.032(6) 0.005(6) -0.019(6) 0.009(6)
C4 0.041(7) 0.091(10) 0.043(7) -0.004(7) -0.012(6) 0.005(7)
C5 0.037(7) 0.081(9) 0.045(7) 0.007(7) 0.006(6) -0.003(6)
C6 0.055(8) 0.055(7) 0.035(6) 0.011(6) -0.002(6) -0.004(6)
C7 0.063(8) 0.054(7) 0.026(6) 0.010(5) -0.003(6) 0.003(6)
C8 0.069(10) 0.049(8) 0.064(9) -0.001(7) -0.036(8) 0.004(7)
C9 0.049(8) 0.081(9) 0.038(7) 0.012(6) -0.016(6) 0.007(7)
C10 0.054(8) 0.076(9) 0.041(8) 0.011(7) -0.009(6) 0.001(7)
C11 0.061(8) 0.057(8) 0.034(7) 0.007(6) -0.016(6) 0.000(6)
C12 0.051(8) 0.083(10) 0.039(7) 0.010(7) -0.007(6) 0.005(7)
C13 0.051(8) 0.070(9) 0.035(6) 0.015(6) -0.018(6) 0.005(6)
C14 0.053(8) 0.061(8) 0.039(7) -0.010(7) 0.010(6) -0.006(7)
C15 0.072(9) 0.063(9) 0.058(9) 0.003(7) -0.020(7) 0.021(7)
C16 0.060(8) 0.052(7) 0.041(7) 0.013(6) -0.015(6) 0.002(6)
C17 0.047(7) 0.056(9) 0.078(10) -0.001(8) 0.001(8) 0.010(6)
C18 0.051(7) 0.071(9) 0.039(7) -0.001(6) -0.014(6) 0.008(6)
C19 0.071(9) 0.056(8) 0.042(7) -0.005(7) 0.004(7) 0.002(7)
C20 0.062(8) 0.050(8) 0.039(7) 0.012(6) -0.018(6) 0.004(6)
C21 0.070(9) 0.061(9) 0.042(7) 0.025(6) -0.015(6) 0.015(7)
C22 0.069(9) 0.054(8) 0.037(7) 0.007(6) -0.017(6) 0.005(6)
C23 0.071(9) 0.056(8) 0.065(10) 0.018(7) -0.005(7) 0.003(7)
C24 0.071(9) 0.062(8) 0.040(7) 0.011(6) -0.025(6) 0.012(7)
C25 0.045(7) 0.064(9) 0.059(8) 0.013(7) -0.009(6) 0.026(6)
C26 0.065(9) 0.079(11) 0.068(11) 0.021(9) -0.007(8) -0.003(8)
C27 0.059(8) 0.053(8) 0.040(7) -0.001(6) -0.001(6) 0.005(6)
C28 0.062(9) 0.074(9) 0.036(7) 0.010(6) -0.019(6) -0.001(7)
C29 0.046(7) 0.085(9) 0.028(6) 0.001(6) -0.012(5) -0.005(6)
C30 0.044(7) 0.080(9) 0.034(7) 0.010(6) -0.013(5) -0.002(6)
C31 0.049(7) 0.090(9) 0.019(5) 0.007(6) -0.011(5) -0.002(7)
C32 0.051(8) 0.083(9) 0.035(7) -0.011(7) 0.000(6) -0.002(7)
C33 0.058(8) 0.071(9) 0.039(7) 0.004(6) -0.006(6) -0.007(7)
C34 0.045(7) 0.072(8) 0.026(6) 0.017(6) -0.012(5) 0.006(6)
C35 0.071(10) 0.083(10) 0.033(7) 0.001(7) 0.005(7) -0.005(8)
C36 0.046(8) 0.087(10) 0.050(8) 0.005(7) -0.027(6) -0.006(7)
C37 0.081(11) 0.103(12) 0.085(11) 0.040(10) -0.051(10) -0.012(9)
C38 0.050(7) 0.063(8) 0.052(8) 0.013(6) -0.021(6) -0.006(6)
C39 0.065(8) 0.057(8) 0.050(8) -0.005(7) -0.028(7) -0.003(7)
C40 0.139(17) 0.114(14) 0.071(11) 0.041(10) -0.073(12) -0.035(12)
C41 0.111(13) 0.078(10) 0.097(13) 0.021(9) -0.079(11) -0.009(9)
C42 0.062(8) 0.063(8) 0.039(7) -0.006(6) -0.015(6) 0.010(7)
C43 0.041(6) 0.077(9) 0.028(6) 0.015(6) 0.004(5) -0.003(6)
C44 0.071(9) 0.074(9) 0.082(10) 0.025(9) -0.015(9) 0.008(7)
N1 0.044(6) 0.056(6) 0.052(6) 0.008(5) -0.028(5) -0.005(5)
N2 0.053(6) 0.060(6) 0.032(5) 0.013(5) -0.008(4) 0.000(5)
N3 0.042(6) 0.083(8) 0.050(6) 0.007(6) -0.017(5) -0.010(5)
N4 0.067(7) 0.055(7) 0.051(6) 0.017(6) -0.014(6) -0.007(5)
N5 0.056(6) 0.061(7) 0.028(5) 0.007(5) -0.015(4) -0.003(5)
N6 0.052(6) 0.071(7) 0.045(6) 0.009(5) -0.008(5) 0.002(5)
O1 0.051(6) 0.133(9) 0.045(5) 0.025(6) -0.005(4) -0.011(6)
O2 0.031(5) 0.179(11) 0.049(6) 0.026(6) -0.009(4) -0.007(6)
O3 0.038(5) 0.097(7) 0.051(6) 0.017(5) -0.013(4) 0.007(4)
O4 0.068(7) 0.124(9) 0.059(6) 0.012(6) -0.017(6) 0.005(6)
O5 0.093(8) 0.097(8) 0.035(5) 0.007(5) -0.026(5) -0.005(6)
O6 0.072(7) 0.154(11) 0.067(7) 0.042(7) 0.028(6) 0.011(7)
O7 0.098(7) 0.068(6) 0.046(5) 0.003(5) -0.031(5) 0.029(5)
O8 0.103(8) 0.080(7) 0.038(5) 0.002(5) -0.026(5) 0.019(6)
O9 0.079(7) 0.098(7) 0.027(4) 0.014(5) -0.017(4) 0.023(6)
O10 0.091(8) 0.123(9) 0.064(7) -0.019(7) -0.026(6) 0.011(7)
O11 0.060(6) 0.112(8) 0.039(5) 0.006(5) -0.013(4) 0.026(5)
O12 0.137(11) 0.070(7) 0.088(9) -0.009(6) -0.035(8) 0.032(7)
O13 0.087(7) 0.097(7) 0.032(5) 0.012(5) -0.023(5) 0.025(6)
O14 0.106(9) 0.141(11) 0.066(7) -0.018(8) -0.028(7) 0.019(8)
O15 0.109(8) 0.080(7) 0.055(6) 0.004(5) -0.022(6) 0.038(6)
O16 0.110(8) 0.085(7) 0.046(6) -0.004(5) -0.041(6) 0.024(6)
O17 0.100(9) 0.062(6) 0.077(8) 0.024(6) -0.015(6) 0.019(6)
O18 0.161(13) 0.109(9) 0.053(7) 0.033(6) -0.033(7) 0.015(8)
O19 0.053(5) 0.115(8) 0.038(5) 0.017(5) -0.009(4) -0.017(5)
O20 0.034(5) 0.185(12) 0.051(5) 0.014(7) -0.010(5) -0.013(6)
O21 0.044(5) 0.112(8) 0.040(5) 0.000(5) -0.014(4) -0.014(5)
O22 0.070(7) 0.211(14) 0.059(7) 0.013(8) -0.021(6) -0.055(8)
O23 0.078(7) 0.148(10) 0.031(5) 0.022(6) -0.004(5) 0.008(7)
O24 0.041(5) 0.145(9) 0.041(5) 0.029(6) -0.019(4) -0.003(6)
O26W 0.21(2) 0.30(3) 0.069(9) 0.039(13) 0.013(11) -0.059(18)
O27W 0.122(13) 0.181(16) 0.22(2) -0.016(15) 0.004(13) -0.031(11)
O28W 0.214(19) 0.143(13) 0.181(18) 0.088(13) -0.023(14) 0.035(13)
O29W 0.126(11) 0.132(10) 0.077(8) 0.010(8) 0.023(8) 0.007(8)
O25W 0.115(9) 0.095(8) 0.056(6) 0.012(5) -0.016(6) -0.016(6)

loop_
_atom_type_symbol
_atom_type_description
_atom_type_scat_dispersion_real
_atom_type_scat_dispersion_imag
_atom_type_scat_source
C C 0.0033 0.0016 'International Tables Vol C Tables 4.2.6.8 and 6.1.1.4'
H H 0.0000 0.0000 'International Tables Vol C Tables 4.2.6.8 and 6.1.1.4'
N N 0.0061 0.0033 'International Tables Vol C Tables 4.2.6.8 and 6.1.1.4'
O O 0.0106 0.0060 'International Tables Vol C Tables 4.2.6.8 and 6.1.1.4'
Zn Zn 0.2839 1.4301 'International Tables Vol C Tables 4.2.6.8 and 6.1.1.4'

loop_
_geom_angle_atom_site_label_1
_geom_angle_atom_site_label_2
_geom_angle_atom_site_label_3
_geom_angle
_geom_angle_site_symmetry_1
_geom_angle_site_symmetry_3
O12 Zn6 O18 100.6(5) 2_575 3_465
O12 Zn6 O22 91.0(6) 2_575 .
O18 Zn6 O22 91.3(5) 3_465 .
O12 Zn6 O28W 172.1(7) 2_575 .
O18 Zn6 O28W 86.7(7) 3_465 .
O22 Zn6 O28W 91.9(7) . .
O12 Zn6 O26W 93.1(8) 2_575 .
O18 Zn6 O26W 166.2(8) 3_465 .
O22 Zn6 O26W 90.3(7) . .
O28W Zn6 O26W 79.5(9) . .
O12 Zn6 O27W 88.5(7) 2_575 .
O18 Zn6 O27W 90.8(8) 3_465 .
O22 Zn6 O27W 177.9(7) . .
O28W Zn6 O27W 88.3(8) . .
O26W Zn6 O27W 87.7(9) . .
O13 Zn1 O1 111.7(4) . .
O13 Zn1 N1 121.2(5) . .
O1 Zn1 N1 118.4(4) . .
O13 Zn1 O7 93.9(4) . .
O1 Zn1 O7 105.1(5) . .
N1 Zn1 O7 100.7(4) . .
O24 Zn2 O8 111.9(4) 1_554 .
O24 Zn2 N2 124.0(4) 1_554 .
O8 Zn2 N2 111.6(4) . .
O24 Zn2 O2 94.6(4) 1_554 .
O8 Zn2 O2 105.9(5) . .
N2 Zn2 O2 105.6(5) . .
O9 Zn3 O19 110.0(4) . .
O9 Zn3 O15 95.8(4) . .
O19 Zn3 O15 105.1(5) . .
O9 Zn3 N5 125.3(4) . .
O19 Zn3 N5 112.0(4) . .
O15 Zn3 N5 105.3(4) . .
O11 Zn5 O21 114.6(4) 2_575 .
O11 Zn5 O17 114.6(5) 2_575 3_465
O21 Zn5 O17 120.5(5) . 3_465
O11 Zn5 O29W 101.2(5) 2_575 .
O21 Zn5 O29W 99.6(5) . .
O17 Zn5 O29W 101.6(6) 3_465 .
O5 Zn4 O16 113.2(4) 1_556 .
O5 Zn4 N4 120.4(4) 1_556 .
O16 Zn4 N4 117.9(5) . .
O5 Zn4 O20 96.6(5) 1_556 .
O16 Zn4 O20 101.5(5) . .
N4 Zn4 O20 101.2(5) . .
O3 Zn7 O25W 99.6(4) . .
O3 Zn7 N6 111.8(4) . 2_674
O25W Zn7 N6 109.2(4) . 2_674
O3 Zn7 N3 119.5(4) . 3_565
O25W Zn7 N3 102.2(5) . 3_565
N6 Zn7 N3 112.7(5) 2_674 3_565
O2 C1 O1 120.6(13) . .
O2 C1 C2 120.2(11) . .
O1 C1 C2 118.9(11) . .
C3 C2 C1 124.7(11) . .
C3 C2 C9 115.9(12) . .
C1 C2 C9 119.2(11) . .
C4 C3 C2 124.3(11) . .
C3 C4 C6 117.1(11) . .
C3 C4 C5 121.8(11) . .
C6 C4 C5 121.1(12) . .
O4 C5 O3 120.9(12) . .
O4 C5 C4 122.0(12) . .
O3 C5 C4 117.1(11) . .
C4 C6 C7 122.3(12) . .
C9 C7 C6 120.1(10) . .
C9 C7 C8 119.7(12) . .
C6 C7 C8 120.1(11) . .
O6 C8 O5 125.2(14) . .
O6 C8 C7 122.1(12) . .
O5 C8 C7 112.8(14) . .
C7 C9 C2 120.2(11) . .
O7 C10 O8 127.4(13) . .
O7 C10 C11 117.3(11) . .
O8 C10 C11 115.3(11) . .
C18 C11 C12 121.0(13) . .
C18 C11 C10 121.0(10) . .
C12 C11 C10 118.1(11) . .
C11 C12 C13 118.7(12) . .
C15 C13 C12 121.2(11) . .
C15 C13 C14 120.4(13) . .
C12 C13 C14 118.4(11) . .
O10 C14 O9 126.7(13) . .
O10 C14 C13 117.4(13) . .
O9 C14 C13 115.9(11) . .
C16 C15 C13 119.1(13) . .
C15 C16 C18 119.3(11) . .
C15 C16 C17 119.3(12) . .
C18 C16 C17 121.2(11) . .
O12 C17 O11 126.6(13) . .
O12 C17 C16 117.4(14) . .
O11 C17 C16 115.7(12) . .
C11 C18 C16 120.7(11) . .
O13 C19 O14 121.9(13) . .
O13 C19 C20 119.5(12) . .
O14 C19 C20 118.6(13) . .
C27 C20 C21 119.8(11) . .
C27 C20 C19 122.9(12) . .
C21 C20 C19 117.4(11) . .
C22 C21 C20 120.7(11) . .
C21 C22 C24 119.3(12) . .
C21 C22 C23 121.5(11) . .
C24 C22 C23 119.2(11) . .
O16 C23 O15 122.5(14) . .
O16 C23 C22 119.6(12) . .
O15 C23 C22 117.9(13) . .
C25 C24 C22 120.0(11) . .
C24 C25 C27 118.0(11) . .
C24 C25 C26 120.4(13) . .
C27 C25 C26 121.6(13) . .
O17 C26 O18 121.7(15) . .
O17 C26 C25 118.7(14) . .
O18 C26 C25 119.6(16) . .
C20 C27 C25 122.2(12) . .
O20 C28 O19 126.7(13) . .
O20 C28 C29 116.0(11) . .
O19 C28 C29 117.0(11) . .
C36 C29 C30 117.4(11) . .
C36 C29 C28 119.3(11) . .
C30 C29 C28 123.4(10) . .
C31 C30 C29 121.8(10) . .
C33 C31 C30 118.9(11) . .
C33 C31 C32 119.6(12) . .
C30 C31 C32 121.5(10) . .
O22 C32 O21 125.0(12) . .
O22 C32 C31 118.1(12) . .
O21 C32 C31 116.9(12) . .
C31 C33 C34 121.0(12) . .
C36 C34 C33 119.2(10) . .
C36 C34 C35 119.3(11) . .
C33 C34 C35 121.5(12) . .
O24 C35 O23 125.3(12) . .
O24 C35 C34 116.1(12) . .
O23 C35 C34 118.2(13) . .
C34 C36 C29 121.6(11) . .
N1 C38 N3 111.6(10) . .
N1 C38 C37 124.9(11) . .
N3 C38 C37 123.5(12) . .
N2 C39 N3 109.9(10) . .
N2 C39 C40 125.3(13) . .
N3 C39 C40 124.7(12) . .
N4 C42 N6 111.0(10) . .
N4 C42 C41 122.8(12) . .
N6 C42 C41 126.2(12) . .
N5 C43 N6 111.1(10) . .
N5 C43 C44 124.7(12) . .
N6 C43 C44 124.2(13) . .
C38 N1 N2 106.4(9) . .
C38 N1 Zn1 134.0(8) . .
N2 N1 Zn1 119.2(7) . .
C39 N2 N1 106.9(9) . .
C39 N2 Zn2 133.8(8) . .
N1 N2 Zn2 119.2(7) . .
C38 N3 C39 105.1(10) . .
C38 N3 Zn7 126.6(9) . 3_465
C39 N3 Zn7 127.5(8) . 3_465
C42 N4 N5 106.1(9) . .
C42 N4 Zn4 133.3(9) . .
N5 N4 Zn4 119.7(8) . .
C43 N5 N4 106.6(9) . .
C43 N5 Zn3 134.3(8) . .
N4 N5 Zn3 119.2(8) . .
C42 N6 C43 105.2(11) . .
C42 N6 Zn7 126.0(9) . 2_675
C43 N6 Zn7 127.8(9) . 2_675
C1 O1 Zn1 123.0(9) . .
C1 O2 Zn2 147.5(9) . .
C5 O3 Zn7 115.6(8) . .
C8 O5 Zn4 116.6(10) . 1_554
C10 O7 Zn1 144.5(9) . .
C10 O8 Zn2 120.7(9) . .
C14 O9 Zn3 119.7(8) . .
C17 O11 Zn5 125.9(9) . 2_574
C17 O12 Zn6 146.2(11) . 2_574
C19 O13 Zn1 121.9(9) . .
C23 O15 Zn3 146.1(10) . .
C23 O16 Zn4 124.0(9) . .
C26 O17 Zn5 117.3(10) . 3_565
C26 O18 Zn6 153.3(13) . 3_565
C28 O19 Zn3 119.1(8) . .
C28 O20 Zn4 147.9(10) . .
C32 O21 Zn5 122.7(9) . .
C32 O22 Zn6 148.9(10) . .
C35 O24 Zn2 118.0(9) . 1_556

loop_
_geom_bond_atom_site_label_1
_geom_bond_atom_site_label_2
_geom_bond_distance
_geom_bond_site_symmetry_2
Zn6 O12 2.001(11) 2_575
Zn6 O18 2.049(11) 3_465
Zn6 O22 2.059(11) .
Zn6 O28W 2.069(15) .
Zn6 O26W 2.082(16) .
Zn6 O27W 2.107(16) .
Zn1 O13 1.917(8) .
Zn1 O1 1.956(9) .
Zn1 N1 2.009(9) .
Zn1 O7 2.026(9) .
Zn2 O24 1.892(8) 1_554
Zn2 O8 1.962(10) .
Zn2 N2 1.999(10) .
Zn2 O2 1.999(9) .
Zn3 O9 1.907(8) .
Zn3 O19 1.966(9) .
Zn3 O15 1.994(10) .
Zn3 N5 2.014(10) .
Zn5 O11 1.944(9) 2_575
Zn5 O21 1.945(8) .
Zn5 O17 1.950(9) 3_465
Zn5 O29W 2.002(13) .
Zn4 O5 1.904(9) 1_556
Zn4 O16 1.942(10) .
Zn4 N4 1.994(10) .
Zn4 O20 2.005(9) .
Zn7 O3 1.939(8) .
Zn7 O25W 1.981(11) .
Zn7 N6 2.017(11) 2_674
Zn7 N3 2.029(11) 3_565
C1 O2 1.261(15) .
C1 O1 1.299(15) .
C1 C2 1.421(19) .
C2 C3 1.399(17) .
C2 C9 1.455(16) .
C3 C4 1.368(18) .
C4 C6 1.376(17) .
C4 C5 1.468(17) .
C5 O4 1.228(15) .
C5 O3 1.276(15) .
C6 C7 1.398(17) .
C7 C9 1.348(17) .
C7 C8 1.540(17) .
C8 O6 1.199(17) .
C8 O5 1.276(16) .
C10 O7 1.218(15) .
C10 O8 1.281(15) .
C10 C11 1.506(19) .
C11 C18 1.348(16) .
C11 C12 1.393(16) .
C12 C13 1.395(19) .
C13 C15 1.394(17) .
C13 C14 1.526(17) .
C14 O10 1.210(15) .
C14 O9 1.240(15) .
C15 C16 1.384(18) .
C16 C18 1.418(17) .
C16 C17 1.530(18) .
C17 O12 1.219(16) .
C17 O11 1.282(17) .
C19 O13 1.216(15) .
C19 O14 1.235(17) .
C19 C20 1.501(18) .
C20 C27 1.340(16) .
C20 C21 1.384(18) .
C21 C22 1.363(17) .
C22 C24 1.412(16) .
C22 C23 1.503(19) .
C23 O16 1.236(16) .
C23 O15 1.259(15) .
C24 C25 1.382(18) .
C25 C27 1.396(17) .
C25 C26 1.469(19) .
C26 O17 1.228(18) .
C26 O18 1.231(19) .
C28 O20 1.244(15) .
C28 O19 1.255(14) .
C28 C29 1.504(18) .
C29 C36 1.392(17) .
C29 C30 1.400(16) .
C30 C31 1.385(17) .
C31 C33 1.369(16) .
C31 C32 1.494(17) .
C32 O22 1.225(16) .
C32 O21 1.264(15) .
C33 C34 1.394(17) .
C34 C36 1.374(18) .
C34 C35 1.533(16) .
C35 O24 1.245(17) .
C35 O23 1.249(16) .
C37 C38 1.517(18) .
C38 N1 1.301(15) .
C38 N3 1.352(15) .
C39 N2 1.325(16) .
C39 N3 1.357(16) .
C39 C40 1.436(18) .
C41 C42 1.492(17) .
C42 N4 1.329(16) .
C42 N6 1.333(15) .
C43 N5 1.311(16) .
C43 N6 1.352(16) .
C43 C44 1.474(18) .
N1 N2 1.398(13) .
N3 Zn7 2.029(11) 3_465
N4 N5 1.390(13) .
N6 Zn7 2.017(11) 2_675
O5 Zn4 1.904(9) 1_554
O11 Zn5 1.944(9) 2_574
O12 Zn6 2.001(11) 2_574
O17 Zn5 1.950(9) 3_565
O18 Zn6 2.049(11) 3_565
O24 Zn2 1.892(8) 1_556
